data_4079834
loop_
_publ_author_name
'Armstrong, David R.'
'Brammer, Elanor'
'Cadenbach, Thomas'
'Hevia, Eva'
'Kennedy, Alan R.'

_publ_section_title
;
 Co-complexation Syntheses, Structural Characterization, and DFT Studies
 of a Novel Series of Polymeric Alkali-Metal Tetraorganogallates
;
_journal_issue 2
_journal_name_full Organometallics
_journal_page_first 480
_journal_paper_doi 10.1021/om3009469
_journal_volume 32
_journal_year 2013
_chemical_formula_moiety C28H56GaKSi4
_chemical_formula_sum 'C28 H56 Ga K Si4'
_chemical_formula_weight 613.91
_chemical_name_systematic
; 
 ? 
;
_space_group_IT_number 9
_symmetry_cell_setting monoclinic
_symmetry_space_group_name_Hall 'C -2yc'
_symmetry_space_group_name_H-M 'C 1 c 1'
_atom_sites_solution_hydrogens geom
_atom_sites_solution_primary direct
_atom_sites_solution_secondary difmap
_audit_creation_method SHELXL-97
_cell_angle_alpha 90.00
_cell_angle_beta 91.103(4)
_cell_angle_gamma 90.00
_cell_formula_units_Z 4
_cell_length_a 10.7469(5)
_cell_length_b 17.2476(11)
_cell_length_c 19.5632(10)
_cell_measurement_reflns_used 6565
_cell_measurement_temperature 123(2)
_cell_measurement_theta_max 28.5345
_cell_measurement_theta_min 3.0727
_cell_volume 3625.5(3)
_computing_cell_refinement
;
CrysAlisPro, Oxford Diffraction Ltd.,
Version 1.171.34.40 (release 27-08-2010 CrysAlis171 .NET)
(compiled Aug 27 2010,11:50:40)
;
_computing_data_collection
;
CrysAlisPro, Oxford Diffraction Ltd.,
Version 1.171.34.40 (release 27-08-2010 CrysAlis171 .NET)
(compiled Aug 27 2010,11:50:40)
;
_computing_data_reduction
;
CrysAlisPro, Oxford Diffraction Ltd.,
Version 1.171.34.40 (release 27-08-2010 CrysAlis171 .NET)
(compiled Aug 27 2010,11:50:40)
;
_computing_structure_refinement 'SHELXL-97 (Sheldrick, 1997)'
_computing_structure_solution 'SHELXS-97 (Sheldrick, 1990)'
_diffrn_ambient_temperature 123(2)
_diffrn_measured_fraction_theta_full 0.998
_diffrn_measured_fraction_theta_max 0.998
_diffrn_measurement_device_type 'Xcalibur, Eos'
_diffrn_radiation_monochromator graphite
_diffrn_radiation_source 'fine-focus sealed tube'
_diffrn_radiation_type MoK\a
_diffrn_radiation_wavelength 0.71073
_diffrn_reflns_av_R_equivalents 0.0992
_diffrn_reflns_av_sigmaI/netI 0.1110
_diffrn_reflns_limit_h_max 13
_diffrn_reflns_limit_h_min -13
_diffrn_reflns_limit_k_max 21
_diffrn_reflns_limit_k_min -21
_diffrn_reflns_limit_l_max 24
_diffrn_reflns_limit_l_min -24
_diffrn_reflns_number 20523
_diffrn_reflns_theta_full 26.00
_diffrn_reflns_theta_max 26.00
_diffrn_reflns_theta_min 3.08
_exptl_absorpt_coefficient_mu 1.020
_exptl_absorpt_correction_T_max 1.00000
_exptl_absorpt_correction_T_min 0.73351
_exptl_absorpt_correction_type multi-scan
_exptl_absorpt_process_details
;
CrysAlisPro, Oxford Diffraction Ltd.,
Version 1.171.34.40 (release 27-08-2010 CrysAlis171 .NET)
(compiled Aug 27 2010,11:50:40)
Empirical absorption correction using spherical harmonics,
 implemented in SCALE3 ABSPACK scaling algorithm.
;
_exptl_crystal_colour colourless
_exptl_crystal_density_diffrn 1.125
_exptl_crystal_density_method 'not measured'
_exptl_crystal_description needles
_exptl_crystal_F_000 1320
_exptl_crystal_size_max 0.25
_exptl_crystal_size_mid 0.10
_exptl_crystal_size_min 0.10
_refine_diff_density_max 1.095
_refine_diff_density_min -0.834
_refine_diff_density_rms 0.096
_refine_ls_abs_structure_details 'Flack H D (1983), Acta Cryst. A39, 876-881'
_refine_ls_abs_structure_Flack -0.029(14)
_refine_ls_extinction_method none
_refine_ls_goodness_of_fit_ref 1.011
_refine_ls_hydrogen_treatment constr
_refine_ls_matrix_type full
_refine_ls_number_parameters 319
_refine_ls_number_reflns 7039
_refine_ls_number_restraints 2
_refine_ls_restrained_S_all 1.011
_refine_ls_R_factor_all 0.0885
_refine_ls_R_factor_gt 0.0659
_refine_ls_shift/su_max 0.000
_refine_ls_shift/su_mean 0.000
_refine_ls_structure_factor_coef Fsqd
_refine_ls_weighting_details 'calc w=1/[\s^2^(Fo^2^)+(0.0683P)^2^+0.0000P] where P=(Fo^2^+2Fc^2^)/3'
_refine_ls_weighting_scheme calc
_refine_ls_wR_factor_gt 0.1414
_refine_ls_wR_factor_ref 0.1582
_reflns_number_gt 5460
_reflns_number_total 7039
_reflns_threshold_expression >2sigma(I)
_cod_data_source_file om3009469_si_002.cif
_cod_data_source_block 3
_cod_depositor_comments
;
The following automatic conversions were performed:

'_symmetry_cell_setting' value 'Monoclinic' changed to 'monoclinic'
according to /home/saulius/struct/CIF-dictionaries/cif_core.dic
dictionary named 'cif_core.dic' version 2.4.2 from 2011-04-26.

Automatic conversion script
Id: cif_fix_values 1891 2012-01-12 08:04:46Z andrius 
;
_cod_original_sg_symbol_H-M Cc
_cod_database_code 4079834

loop_
_symmetry_equiv_pos_as_xyz
'x, y, z'
'x, -y, z+1/2'
'x+1/2, y+1/2, z'
'x+1/2, -y+1/2, z+1/2'

loop_
_atom_site_label
_atom_site_type_symbol
_atom_site_fract_x
_atom_site_fract_y
_atom_site_fract_z
_atom_site_U_iso_or_equiv
_atom_site_adp_type
_atom_site_occupancy
_atom_site_symmetry_multiplicity
_atom_site_calc_flag
_atom_site_refinement_flags
Ga1 Ga -0.22150(4) 0.14271(4) -0.30217(3) 0.02190(18) Uani 1 1 d .
K1 K -0.07962(14) 0.30935(9) -0.10858(8) 0.0383(4) Uani 1 1 d .
Si1 Si -0.27976(18) 0.12571(12) -0.13486(9) 0.0320(4) Uani 1 1 d .
Si2 Si -0.08222(15) -0.00613(10) -0.37397(8) 0.0239(4) Uani 1 1 d .
Si3 Si -0.52548(15) 0.14031(10) -0.34209(9) 0.0252(4) Uani 1 1 d .
Si4 Si -0.07255(15) 0.29721(10) -0.37187(8) 0.0236(4) Uani 1 1 d .
C1 C -0.2166(6) 0.1875(4) -0.2039(3) 0.0263(14) Uani 1 1 d .
H1A H -0.1290 0.1999 -0.1918 0.032 Uiso 1 1 calc R
H1B H -0.2634 0.2370 -0.2043 0.032 Uiso 1 1 calc R
C2 C -0.2312(7) 0.1597(4) -0.0463(3) 0.0374(18) Uani 1 1 d .
H2A H -0.1402 0.1618 -0.0428 0.056 Uiso 1 1 calc R
H2B H -0.2628 0.1235 -0.0122 0.056 Uiso 1 1 calc R
H2C H -0.2655 0.2115 -0.0382 0.056 Uiso 1 1 calc R
C3 C -0.2296(8) 0.0236(4) -0.1424(3) 0.048(2) Uani 1 1 d .
H3A H -0.2597 0.0024 -0.1862 0.072 Uiso 1 1 calc R
H3B H -0.2641 -0.0067 -0.1048 0.072 Uiso 1 1 calc R
H3C H -0.1386 0.0209 -0.1402 0.072 Uiso 1 1 calc R
C4 C -0.4547(7) 0.1256(5) -0.1357(4) 0.050(2) Uani 1 1 d .
H4A H -0.4859 0.0992 -0.1769 0.075 Uiso 1 1 calc R
H4B H -0.4852 0.1792 -0.1355 0.075 Uiso 1 1 calc R
H4C H -0.4843 0.0985 -0.0951 0.075 Uiso 1 1 calc R
C5 C -0.0742(5) 0.0684(3) -0.3072(3) 0.0212(14) Uani 1 1 d .
H5A H 0.0020 0.0995 -0.3140 0.025 Uiso 1 1 calc R
H5B H -0.0649 0.0420 -0.2624 0.025 Uiso 1 1 calc R
C6 C 0.0690(6) -0.0567(4) -0.3893(4) 0.0382(17) Uani 1 1 d .
H6A H 0.1006 -0.0791 -0.3463 0.057 Uiso 1 1 calc R
H6B H 0.1295 -0.0194 -0.4066 0.057 Uiso 1 1 calc R
H6C H 0.0559 -0.0981 -0.4230 0.057 Uiso 1 1 calc R
C7 C -0.1950(6) -0.0834(4) -0.3498(4) 0.0382(17) Uani 1 1 d .
H7A H -0.2792 -0.0617 -0.3493 0.057 Uiso 1 1 calc R
H7B H -0.1728 -0.1034 -0.3042 0.057 Uiso 1 1 calc R
H7C H -0.1920 -0.1257 -0.3831 0.057 Uiso 1 1 calc R
C8 C -0.1332(6) 0.0372(4) -0.4585(3) 0.0363(17) Uani 1 1 d .
H8A H -0.2188 0.0562 -0.4553 0.054 Uiso 1 1 calc R
H8B H -0.1293 -0.0025 -0.4942 0.054 Uiso 1 1 calc R
H8C H -0.0780 0.0803 -0.4699 0.054 Uiso 1 1 calc R
C9 C -0.3836(6) 0.0858(3) -0.3215(4) 0.0253(13) Uani 1 1 d .
H9A H -0.3691 0.0499 -0.3600 0.030 Uiso 1 1 calc R
H9B H -0.4009 0.0534 -0.2810 0.030 Uiso 1 1 calc R
C10 C -0.5347(7) 0.1630(5) -0.4377(4) 0.046(2) Uani 1 1 d .
H10A H -0.5320 0.1145 -0.4638 0.069 Uiso 1 1 calc R
H10B H -0.4642 0.1958 -0.4501 0.069 Uiso 1 1 calc R
H10C H -0.6127 0.1903 -0.4483 0.069 Uiso 1 1 calc R
C11 C -0.6707(6) 0.0837(4) -0.3226(4) 0.0414(18) Uani 1 1 d .
H11A H -0.6815 0.0816 -0.2730 0.062 Uiso 1 1 calc R
H11B H -0.6631 0.0309 -0.3406 0.062 Uiso 1 1 calc R
H11C H -0.7430 0.1092 -0.3441 0.062 Uiso 1 1 calc R
C12 C -0.5361(6) 0.2349(4) -0.2953(4) 0.0394(18) Uani 1 1 d .
H12A H -0.5260 0.2258 -0.2461 0.059 Uiso 1 1 calc R
H12B H -0.6175 0.2586 -0.3047 0.059 Uiso 1 1 calc R
H12C H -0.4702 0.2698 -0.3107 0.059 Uiso 1 1 calc R
C13 C -0.2071(6) 0.2314(4) -0.3711(3) 0.0277(15) Uani 1 1 d .
H13A H -0.2136 0.2078 -0.4171 0.033 Uiso 1 1 calc R
H13B H -0.2819 0.2642 -0.3658 0.033 Uiso 1 1 calc R
C14 C 0.0748(5) 0.2443(4) -0.3922(3) 0.0359(16) Uani 1 1 d .
H14A H 0.0943 0.2070 -0.3558 0.054 Uiso 1 1 calc R
H14B H 0.1432 0.2816 -0.3959 0.054 Uiso 1 1 calc R
H14C H 0.0638 0.2166 -0.4357 0.054 Uiso 1 1 calc R
C15 C -0.0517(6) 0.3460(4) -0.2861(3) 0.0350(17) Uani 1 1 d .
H15A H -0.0349 0.3068 -0.2509 0.053 Uiso 1 1 calc R
H15B H -0.1277 0.3744 -0.2751 0.053 Uiso 1 1 calc R
H15C H 0.0184 0.3823 -0.2878 0.053 Uiso 1 1 calc R
C16 C -0.0872(7) 0.3774(4) -0.4370(4) 0.0386(18) Uani 1 1 d .
H16A H -0.0920 0.3550 -0.4830 0.058 Uiso 1 1 calc R
H16B H -0.0145 0.4115 -0.4333 0.058 Uiso 1 1 calc R
H16C H -0.1628 0.4074 -0.4286 0.058 Uiso 1 1 calc R
C17 C 0.2240(7) 0.2837(5) -0.0757(4) 0.051(2) Uani 1 1 d .
H17A H 0.2690 0.3199 -0.0439 0.061 Uiso 1 1 calc R
C18 C 0.1762(7) 0.2161(5) -0.0511(4) 0.0445(19) Uani 1 1 d .
H18A H 0.1855 0.2038 -0.0013 0.053 Uiso 1 1 calc R
C19 C 0.1321(7) 0.1611(5) -0.0949(4) 0.049(2) Uani 1 1 d .
H19A H 0.1049 0.1099 -0.0764 0.059 Uiso 1 1 calc R
C20 C 0.1355(7) 0.1716(6) -0.1650(4) 0.054(2) Uani 1 1 d .
H20A H 0.1084 0.1292 -0.1967 0.064 Uiso 1 1 calc R
C21 C 0.1812(7) 0.2383(6) -0.1898(4) 0.056(2) Uani 1 1 d .
H21A H 0.1885 0.2450 -0.2403 0.068 Uiso 1 1 calc R
C22 C 0.2291(7) 0.2954(5) -0.1459(4) 0.055(2) Uani 1 1 d .
H22A H 0.2745 0.3411 -0.1647 0.066 Uiso 1 1 calc R
C23 C -0.2331(6) 0.4611(4) -0.0645(4) 0.0414(18) Uani 1 1 d .
H23A H -0.1931 0.4987 -0.0319 0.050 Uiso 1 1 calc R
C24 C -0.2342(7) 0.4782(5) -0.1340(4) 0.051(2) Uani 1 1 d .
H24A H -0.1880 0.5247 -0.1506 0.061 Uiso 1 1 calc R
C25 C -0.3124(7) 0.4398(5) -0.1775(4) 0.047(2) Uani 1 1 d .
H25A H -0.3119 0.4517 -0.2249 0.056 Uiso 1 1 calc R
C26 C -0.3921(8) 0.3841(5) -0.1541(4) 0.053(2) Uani 1 1 d .
H26A H -0.4457 0.3567 -0.1848 0.064 Uiso 1 1 calc R
C27 C -0.3924(7) 0.3689(5) -0.0847(4) 0.049(2) Uani 1 1 d .
H27A H -0.4490 0.3315 -0.0679 0.059 Uiso 1 1 calc R
C28 C -0.3138(7) 0.4060(5) -0.0392(4) 0.0446(19) Uani 1 1 d .
H28A H -0.3283 0.4025 0.0110 0.054 Uiso 1 1 calc R

loop_
_atom_site_aniso_label
_atom_site_aniso_U_11
_atom_site_aniso_U_22
_atom_site_aniso_U_33
_atom_site_aniso_U_23
_atom_site_aniso_U_13
_atom_site_aniso_U_12
Ga1 0.0179(3) 0.0300(4) 0.0180(3) 0.0001(3) 0.0066(2) 0.0005(3)
K1 0.0353(8) 0.0452(10) 0.0346(8) -0.0091(7) 0.0091(6) -0.0007(7)
Si1 0.0324(10) 0.0440(12) 0.0200(9) 0.0017(8) 0.0078(8) -0.0023(9)
Si2 0.0170(8) 0.0279(10) 0.0271(10) -0.0034(7) 0.0056(7) 0.0014(7)
Si3 0.0161(8) 0.0339(11) 0.0259(10) 0.0042(7) 0.0047(7) 0.0010(8)
Si4 0.0173(8) 0.0313(10) 0.0227(9) 0.0008(7) 0.0085(7) 0.0005(7)
C1 0.021(3) 0.037(4) 0.021(3) -0.006(3) 0.004(3) -0.001(3)
C2 0.041(4) 0.043(5) 0.028(4) -0.003(3) 0.007(3) -0.002(3)
C3 0.074(6) 0.047(5) 0.023(4) 0.006(3) 0.006(4) -0.008(4)
C4 0.034(4) 0.088(6) 0.029(4) 0.008(4) 0.006(3) -0.019(4)
C5 0.011(3) 0.026(3) 0.027(3) -0.001(3) 0.000(2) 0.007(3)
C6 0.022(3) 0.047(4) 0.045(4) -0.016(3) 0.008(3) 0.011(3)
C7 0.026(4) 0.035(4) 0.054(5) -0.003(3) 0.004(3) -0.003(3)
C8 0.034(4) 0.043(4) 0.033(4) -0.003(3) 0.003(3) 0.001(3)
C9 0.023(3) 0.030(3) 0.023(3) 0.004(3) 0.002(2) -0.001(3)
C10 0.038(5) 0.060(5) 0.040(5) 0.011(4) 0.006(3) -0.002(4)
C11 0.027(4) 0.043(5) 0.055(5) 0.005(4) 0.007(3) 0.006(3)
C12 0.025(4) 0.048(5) 0.045(4) 0.003(3) 0.018(3) 0.005(3)
C13 0.029(3) 0.034(4) 0.021(3) 0.005(3) 0.011(3) 0.003(3)
C14 0.022(3) 0.048(4) 0.038(4) 0.000(3) 0.018(3) 0.006(3)
C15 0.030(4) 0.043(5) 0.033(4) -0.006(3) 0.007(3) -0.013(3)
C16 0.033(4) 0.048(5) 0.035(4) 0.006(3) 0.013(3) -0.001(3)
C17 0.035(4) 0.074(6) 0.044(5) -0.011(4) 0.004(4) 0.005(4)
C18 0.040(4) 0.061(5) 0.033(4) -0.009(4) 0.001(3) 0.007(4)
C19 0.033(4) 0.060(5) 0.054(5) 0.001(4) 0.013(4) 0.009(4)
C20 0.039(5) 0.067(6) 0.055(6) -0.028(5) 0.003(4) 0.015(5)
C21 0.034(4) 0.104(8) 0.032(4) -0.008(5) 0.003(3) 0.033(5)
C22 0.038(4) 0.079(6) 0.049(5) 0.000(4) 0.021(4) 0.007(4)
C23 0.035(4) 0.035(4) 0.054(5) -0.012(3) 0.001(3) 0.001(3)
C24 0.052(5) 0.050(5) 0.051(5) 0.004(4) 0.017(4) 0.007(4)
C25 0.046(5) 0.068(6) 0.026(4) 0.003(4) 0.010(3) 0.008(4)
C26 0.038(5) 0.065(6) 0.056(6) -0.024(5) -0.003(4) -0.001(4)
C27 0.041(5) 0.048(5) 0.059(6) 0.003(4) 0.024(4) -0.004(4)
C28 0.039(4) 0.052(5) 0.043(4) -0.005(4) 0.018(3) 0.010(4)

loop_
_atom_type_symbol
_atom_type_description
_atom_type_scat_dispersion_real
_atom_type_scat_dispersion_imag
_atom_type_scat_source
C C 0.0033 0.0016 'International Tables Vol C Tables 4.2.6.8 and 6.1.1.4'
H H 0.0000 0.0000 'International Tables Vol C Tables 4.2.6.8 and 6.1.1.4'
Si Si 0.0817 0.0704 'International Tables Vol C Tables 4.2.6.8 and 6.1.1.4'
K K 0.2009 0.2494 'International Tables Vol C Tables 4.2.6.8 and 6.1.1.4'
Ga Ga 0.2307 1.6083 'International Tables Vol C Tables 4.2.6.8 and 6.1.1.4'

loop_
_geom_angle_atom_site_label_1
_geom_angle_atom_site_label_2
_geom_angle_atom_site_label_3
_geom_angle
_geom_angle_site_symmetry_1
_geom_angle_site_symmetry_3
C9 Ga1 C5 110.6(2) . .
C9 Ga1 C13 108.3(3) . .
C5 Ga1 C13 111.7(3) . .
C9 Ga1 C1 111.1(3) . .
C5 Ga1 C1 105.8(2) . .
C13 Ga1 C1 109.4(3) . .
C1 K1 C23 117.65(17) . .
C1 K1 C28 103.10(19) . .
C23 K1 C28 24.32(18) . .
C1 K1 C17 117.93(19) . .
C23 K1 C17 124.0(2) . .
C28 K1 C17 136.9(2) . .
C1 K1 C18 104.40(18) . .
C23 K1 C18 135.99(18) . .
C28 K1 C18 136.31(19) . .
C17 K1 C18 23.49(19) . .
C1 K1 C24 105.31(19) . .
C23 K1 C24 24.17(18) . .
C28 K1 C24 41.96(18) . .
C17 K1 C24 128.1(2) . .
C18 K1 C24 149.0(2) . .
C1 K1 C10 136.87(19) . 4
C23 K1 C10 71.7(2) . 4
C28 K1 C10 67.87(19) . 4
C17 K1 C10 73.13(18) . 4
C18 K1 C10 68.81(18) . 4
C24 K1 C10 94.8(2) . 4
C1 K1 C22 105.71(19) . .
C23 K1 C22 128.2(2) . .
C28 K1 C22 150.0(2) . .
C17 K1 C22 23.71(18) . .
C18 K1 C22 41.14(19) . .
C24 K1 C22 120.3(2) . .
C10 K1 C22 95.7(2) 4 .
C1 K1 C19 81.42(19) . .
C23 K1 C19 158.1(2) . .
C28 K1 C19 147.9(2) . .
C17 K1 C19 40.8(2) . .
C18 K1 C19 23.06(18) . .
C24 K1 C19 167.4(2) . .
C10 K1 C19 86.9(2) 4 .
C22 K1 C19 47.1(2) . .
C1 K1 C21 82.32(19) . .
C23 K1 C21 146.3(2) . .
C28 K1 C21 170.6(2) . .
C17 K1 C21 41.22(19) . .
C18 K1 C21 47.29(18) . .
C24 K1 C21 129.4(2) . .
C10 K1 C21 113.49(19) 4 .
C22 K1 C21 23.4(2) . .
C19 K1 C21 39.9(2) . .
C1 K1 C20 70.49(18) . .
C23 K1 C20 168.2(2) . .
C28 K1 C20 167.2(2) . .
C17 K1 C20 47.5(2) . .
C18 K1 C20 40.64(18) . .
C24 K1 C20 149.4(2) . .
C10 K1 C20 108.8(2) 4 .
C22 K1 C20 40.3(2) . .
C19 K1 C20 23.0(2) . .
C21 K1 C20 22.2(2) . .
C1 K1 Si1 28.55(11) . .
C23 K1 Si1 114.58(13) . .
C28 K1 Si1 92.39(15) . .
C17 K1 Si1 117.17(17) . .
C18 K1 Si1 95.87(15) . .
C24 K1 Si1 114.59(15) . .
C10 K1 Si1 108.32(15) 4 .
C22 K1 Si1 117.05(17) . .
C19 K1 Si1 76.44(15) . .
C21 K1 Si1 95.87(18) . .
C20 K1 Si1 76.77(17) . .
C3 Si1 C1 112.2(3) . .
C3 Si1 C4 107.0(4) . .
C1 Si1 C4 111.9(3) . .
C3 Si1 C2 107.0(3) . .
C1 Si1 C2 112.9(3) . .
C4 Si1 C2 105.4(3) . .
C3 Si1 K1 129.1(3) . .
C1 Si1 K1 54.24(19) . .
C4 Si1 K1 123.8(3) . .
C2 Si1 K1 58.7(2) . .
C5 Si2 C7 110.0(3) . .
C5 Si2 C6 114.3(3) . .
C7 Si2 C6 106.1(3) . .
C5 Si2 C8 110.9(3) . .
C7 Si2 C8 109.0(3) . .
C6 Si2 C8 106.4(3) . .
C9 Si3 C12 113.4(3) . .
C9 Si3 C11 112.3(3) . .
C12 Si3 C11 107.1(3) . .
C9 Si3 C10 110.3(3) . .
C12 Si3 C10 107.3(4) . .
C11 Si3 C10 106.0(3) . .
C13 Si4 C14 111.6(3) . .
C13 Si4 C16 113.8(3) . .
C14 Si4 C16 105.9(3) . .
C13 Si4 C15 110.4(3) . .
C14 Si4 C15 108.6(3) . .
C16 Si4 C15 106.3(3) . .
Si1 C1 Ga1 117.2(3) . .
Si1 C1 K1 97.2(2) . .
Ga1 C1 K1 143.1(3) . .
Si1 C1 H1A 108.0 . .
Ga1 C1 H1A 108.0 . .
K1 C1 H1A 44.3 . .
Si1 C1 H1B 108.0 . .
Ga1 C1 H1B 108.0 . .
K1 C1 H1B 70.3 . .
H1A C1 H1B 107.2 . .
Si1 C2 H2A 109.5 . .
Si1 C2 H2B 109.5 . .
H2A C2 H2B 109.5 . .
Si1 C2 H2C 109.5 . .
H2A C2 H2C 109.5 . .
H2B C2 H2C 109.5 . .
Si1 C3 H3A 109.5 . .
Si1 C3 H3B 109.5 . .
H3A C3 H3B 109.5 . .
Si1 C3 H3C 109.5 . .
H3A C3 H3C 109.5 . .
H3B C3 H3C 109.5 . .
Si1 C4 H4A 109.5 . .
Si1 C4 H4B 109.5 . .
H4A C4 H4B 109.5 . .
Si1 C4 H4C 109.5 . .
H4A C4 H4C 109.5 . .
H4B C4 H4C 109.5 . .
Si2 C5 Ga1 116.7(3) . .
Si2 C5 H5A 108.1 . .
Ga1 C5 H5A 108.1 . .
Si2 C5 H5B 108.1 . .
Ga1 C5 H5B 108.1 . .
H5A C5 H5B 107.3 . .
Si2 C6 H6A 109.5 . .
Si2 C6 H6B 109.5 . .
H6A C6 H6B 109.5 . .
Si2 C6 H6C 109.5 . .
H6A C6 H6C 109.5 . .
H6B C6 H6C 109.5 . .
Si2 C7 H7A 109.5 . .
Si2 C7 H7B 109.5 . .
H7A C7 H7B 109.5 . .
Si2 C7 H7C 109.5 . .
H7A C7 H7C 109.5 . .
H7B C7 H7C 109.5 . .
Si2 C8 H8A 109.5 . .
Si2 C8 H8B 109.5 . .
H8A C8 H8B 109.5 . .
Si2 C8 H8C 109.5 . .
H8A C8 H8C 109.5 . .
H8B C8 H8C 109.5 . .
Si3 C9 Ga1 120.1(3) . .
Si3 C9 H9A 107.3 . .
Ga1 C9 H9A 107.3 . .
Si3 C9 H9B 107.3 . .
Ga1 C9 H9B 107.3 . .
H9A C9 H9B 106.9 . .
Si3 C10 H10A 109.5 . .
Si3 C10 H10B 109.5 . .
H10A C10 H10B 109.5 . .
Si3 C10 H10C 109.5 . .
H10A C10 H10C 109.5 . .
H10B C10 H10C 109.5 . .
Si3 C11 H11A 109.5 . .
Si3 C11 H11B 109.5 . .
H11A C11 H11B 109.5 . .
Si3 C11 H11C 109.5 . .
H11A C11 H11C 109.5 . .
H11B C11 H11C 109.5 . .
Si3 C12 H12A 109.5 . .
Si3 C12 H12B 109.5 . .
H12A C12 H12B 109.5 . .
Si3 C12 H12C 109.5 . .
H12A C12 H12C 109.5 . .
H12B C12 H12C 109.5 . .
Si4 C13 Ga1 122.4(3) . .
Si4 C13 H13A 106.7 . .
Ga1 C13 H13A 106.7 . .
Si4 C13 H13B 106.7 . .
Ga1 C13 H13B 106.7 . .
H13A C13 H13B 106.6 . .
Si4 C14 H14A 109.5 . .
Si4 C14 H14B 109.5 . .
H14A C14 H14B 109.5 . .
Si4 C14 H14C 109.5 . .
H14A C14 H14C 109.5 . .
H14B C14 H14C 109.5 . .
Si4 C15 H15A 109.5 . .
Si4 C15 H15B 109.5 . .
H15A C15 H15B 109.5 . .
Si4 C15 H15C 109.5 . .
H15A C15 H15C 109.5 . .
H15B C15 H15C 109.5 . .
Si4 C16 H16A 109.5 . .
Si4 C16 H16B 109.5 . .
H16A C16 H16B 109.5 . .
Si4 C16 H16C 109.5 . .
H16A C16 H16C 109.5 . .
H16B C16 H16C 109.5 . .
C18 C17 C22 119.7(8) . .
C18 C17 K1 79.0(5) . .
C22 C17 K1 81.2(4) . .
C18 C17 H17A 119.7 . .
C22 C17 H17A 119.7 . .
K1 C17 H17A 119.7 . .
C19 C18 C17 120.2(8) . .
C19 C18 K1 81.3(5) . .
C17 C18 K1 77.5(5) . .
C19 C18 H18A 119.6 . .
C17 C18 H18A 119.6 . .
K1 C18 H18A 119.6 . .
C18 C19 C20 121.2(9) . .
C18 C19 K1 75.6(5) . .
C20 C19 K1 81.7(5) . .
C18 C19 H19A 119.2 . .
C20 C19 H19A 119.2 . .
K1 C19 H19A 119.2 . .
C21 C20 C19 119.1(8) . .
C21 C20 K1 77.4(5) . .
C19 C20 K1 75.4(4) . .
C21 C20 H20A 120.4 . .
C19 C20 H20A 120.4 . .
K1 C20 H20A 120.4 . .
C20 C21 C22 120.9(8) . .
C20 C21 K1 80.4(5) . .
C22 C21 K1 76.2(4) . .
C20 C21 H21A 119.4 . .
C22 C21 H21A 119.4 . .
K1 C21 H21A 119.4 . .
C17 C22 C21 118.9(9) . .
C17 C22 K1 75.1(4) . .
C21 C22 K1 80.4(5) . .
C17 C22 H22A 120.4 . .
C21 C22 H22A 120.4 . .
K1 C22 H22A 120.4 . .
C28 C23 C24 120.1(7) . .
C28 C23 K1 82.3(4) . .
C24 C23 K1 84.5(5) . .
C28 C23 H23A 118.8 . .
C24 C23 H23A 118.8 . .
K1 C23 H23A 118.8 . .
C25 C24 C23 120.2(8) . .
C25 C24 K1 88.2(5) . .
C23 C24 K1 71.3(4) . .
C25 C24 H24A 119.5 . .
C23 C24 H24A 119.5 . .
K1 C24 H24A 119.5 . .
C24 C25 C26 121.1(7) . .
C24 C25 H25A 119.5 . .
C26 C25 H25A 119.5 . .
C25 C26 C27 118.3(7) . .
C25 C26 H26A 120.9 . .
C27 C26 H26A 120.9 . .
C28 C27 C26 122.3(8) . .
C28 C27 H27A 118.8 . .
C26 C27 H27A 118.8 . .
C27 C28 C23 118.0(7) . .
C27 C28 K1 87.9(4) . .
C23 C28 K1 73.4(4) . .
C27 C28 H28A 120.2 . .
C23 C28 H28A 120.2 . .
K1 C28 H28A 120.2 . .

loop_
_geom_bond_atom_site_label_1
_geom_bond_atom_site_label_2
_geom_bond_distance
_geom_bond_site_symmetry_2
Ga1 C9 2.028(6) .
Ga1 C5 2.041(6) .
Ga1 C13 2.047(6) .
Ga1 C1 2.072(6) .
K1 C1 3.155(6) .
K1 C23 3.220(7) .
K1 C28 3.330(7) .
K1 C17 3.343(8) .
K1 C18 3.360(7) .
K1 C24 3.384(8) .
K1 C10 3.401(7) 4
K1 C22 3.419(8) .
K1 C19 3.429(8) .
K1 C21 3.472(7) .
K1 C20 3.507(8) .
K1 Si1 3.857(2) .
Si1 C3 1.849(8) .
Si1 C1 1.858(6) .
Si1 C4 1.880(7) .
Si1 C2 1.893(7) .
Si2 C5 1.834(6) .
Si2 C7 1.868(7) .
Si2 C6 1.874(6) .
Si2 C8 1.886(7) .
Si3 C9 1.829(6) .
Si3 C12 1.876(7) .
Si3 C11 1.886(7) .
Si3 C10 1.912(7) .
Si4 C13 1.839(7) .
Si4 C14 1.877(6) .
Si4 C16 1.886(7) .
Si4 C15 1.887(7) .
C1 H1A 0.9900 .
C1 H1B 0.9900 .
C2 H2A 0.9800 .
C2 H2B 0.9800 .
C2 H2C 0.9800 .
C3 H3A 0.9800 .
C3 H3B 0.9800 .
C3 H3C 0.9800 .
C4 H4A 0.9800 .
C4 H4B 0.9800 .
C4 H4C 0.9800 .
C5 H5A 0.9900 .
C5 H5B 0.9900 .
C6 H6A 0.9800 .
C6 H6B 0.9800 .
C6 H6C 0.9800 .
C7 H7A 0.9800 .
C7 H7B 0.9800 .
C7 H7C 0.9800 .
C8 H8A 0.9800 .
C8 H8B 0.9800 .
C8 H8C 0.9800 .
C9 H9A 0.9900 .
C9 H9B 0.9900 .
C10 H10A 0.9800 .
C10 H10B 0.9800 .
C10 H10C 0.9800 .
C11 H11A 0.9800 .
C11 H11B 0.9800 .
C11 H11C 0.9800 .
C12 H12A 0.9800 .
C12 H12B 0.9800 .
C12 H12C 0.9800 .
C13 H13A 0.9900 .
C13 H13B 0.9900 .
C14 H14A 0.9800 .
C14 H14B 0.9800 .
C14 H14C 0.9800 .
C15 H15A 0.9800 .
C15 H15B 0.9800 .
C15 H15C 0.9800 .
C16 H16A 0.9800 .
C16 H16B 0.9800 .
C16 H16C 0.9800 .
C17 C18 1.365(11) .
C17 C22 1.391(10) .
C17 H17A 1.0000 .
C18 C19 1.359(11) .
C18 H18A 1.0000 .
C19 C20 1.383(12) .
C19 H19A 1.0000 .
C20 C21 1.345(12) .
C20 H20A 1.0000 .
C21 C22 1.398(12) .
C21 H21A 1.0000 .
C22 H22A 1.0000 .
C23 C28 1.384(10) .
C23 C24 1.392(10) .
C23 H23A 1.0000 .
C24 C25 1.357(11) .
C24 H24A 1.0000 .
C25 C26 1.371(11) .
C25 H25A 0.9500 .
C26 C27 1.383(11) .
C26 H26A 0.9500 .
C27 C28 1.374(11) .
C27 H27A 0.9500 .
C28 H28A 1.0000 .

loop_
_geom_torsion_atom_site_label_1
_geom_torsion_atom_site_label_2
_geom_torsion_atom_site_label_3
_geom_torsion_atom_site_label_4
_geom_torsion
_geom_torsion_site_symmetry_1
C1 K1 Si1 C3 90.8(4) .
C23 K1 Si1 C3 -166.0(3) .
C28 K1 Si1 C3 -155.7(3) .
C17 K1 Si1 C3 -8.3(3) .
C18 K1 Si1 C3 -18.7(3) .
C24 K1 Si1 C3 167.3(3) .
C10 K1 Si1 C3 -88.3(3) 4
C22 K1 Si1 C3 18.4(3) .
C19 K1 Si1 C3 -6.2(3) .
C21 K1 Si1 C3 28.9(3) .
C20 K1 Si1 C3 17.4(3) .
C23 K1 Si1 C1 103.1(3) .
C28 K1 Si1 C1 113.4(3) .
C17 K1 Si1 C1 -99.1(3) .
C18 K1 Si1 C1 -109.5(3) .
C24 K1 Si1 C1 76.5(3) .
C10 K1 Si1 C1 -179.1(3) 4
C22 K1 Si1 C1 -72.4(3) .
C19 K1 Si1 C1 -97.0(3) .
C21 K1 Si1 C1 -62.0(3) .
C20 K1 Si1 C1 -73.4(3) .
C1 K1 Si1 C4 -94.1(4) .
C23 K1 Si1 C4 9.1(3) .
C28 K1 Si1 C4 19.4(3) .
C17 K1 Si1 C4 166.8(3) .
C18 K1 Si1 C4 156.4(3) .
C24 K1 Si1 C4 -17.6(3) .
C10 K1 Si1 C4 86.8(3) 4
C22 K1 Si1 C4 -166.5(3) .
C19 K1 Si1 C4 168.9(3) .
C21 K1 Si1 C4 -156.0(3) .
C20 K1 Si1 C4 -167.4(3) .
C1 K1 Si1 C2 177.8(4) .
C23 K1 Si1 C2 -79.1(3) .
C28 K1 Si1 C2 -68.8(3) .
C17 K1 Si1 C2 78.7(3) .
C18 K1 Si1 C2 68.3(3) .
C24 K1 Si1 C2 -105.7(3) .
C10 K1 Si1 C2 -1.3(3) 4
C22 K1 Si1 C2 105.4(3) .
C19 K1 Si1 C2 80.8(3) .
C21 K1 Si1 C2 115.8(3) .
C20 K1 Si1 C2 104.4(3) .
C3 Si1 C1 Ga1 43.3(4) .
C4 Si1 C1 Ga1 -77.0(4) .
C2 Si1 C1 Ga1 164.3(3) .
K1 Si1 C1 Ga1 166.3(4) .
C3 Si1 C1 K1 -123.0(3) .
C4 Si1 C1 K1 116.7(3) .
C2 Si1 C1 K1 -2.0(3) .
C9 Ga1 C1 Si1 40.6(4) .
C5 Ga1 C1 Si1 -79.5(4) .
C13 Ga1 C1 Si1 160.0(3) .
C9 Ga1 C1 K1 -162.5(4) .
C5 Ga1 C1 K1 77.5(5) .
C13 Ga1 C1 K1 -43.0(5) .
C23 K1 C1 Si1 -91.1(3) .
C28 K1 C1 Si1 -70.2(3) .
C17 K1 C1 Si1 96.1(3) .
C18 K1 C1 Si1 75.5(3) .
C24 K1 C1 Si1 -113.5(3) .
C10 K1 C1 Si1 1.2(4) 4
C22 K1 C1 Si1 118.1(3) .
C19 K1 C1 Si1 77.4(3) .
C21 K1 C1 Si1 117.6(3) .
C20 K1 C1 Si1 98.2(3) .
C23 K1 C1 Ga1 109.4(5) .
C28 K1 C1 Ga1 130.3(5) .
C17 K1 C1 Ga1 -63.3(5) .
C18 K1 C1 Ga1 -84.0(5) .
C24 K1 C1 Ga1 87.0(5) .
C10 K1 C1 Ga1 -158.2(4) 4
C22 K1 C1 Ga1 -41.3(5) .
C19 K1 C1 Ga1 -82.1(5) .
C21 K1 C1 Ga1 -41.8(5) .
C20 K1 C1 Ga1 -61.2(5) .
Si1 K1 C1 Ga1 -159.5(7) .
C7 Si2 C5 Ga1 -74.5(4) .
C6 Si2 C5 Ga1 166.3(3) .
C8 Si2 C5 Ga1 46.1(4) .
C9 Ga1 C5 Si2 38.1(4) .
C13 Ga1 C5 Si2 -82.5(4) .
C1 Ga1 C5 Si2 158.5(3) .
C12 Si3 C9 Ga1 -34.8(5) .
C11 Si3 C9 Ga1 -156.4(4) .
C10 Si3 C9 Ga1 85.6(5) .
C5 Ga1 C9 Si3 -164.4(4) .
C13 Ga1 C9 Si3 -41.7(5) .
C1 Ga1 C9 Si3 78.4(4) .
C14 Si4 C13 Ga1 63.8(4) .
C16 Si4 C13 Ga1 -176.5(3) .
C15 Si4 C13 Ga1 -57.1(5) .
C9 Ga1 C13 Si4 -179.5(3) .
C5 Ga1 C13 Si4 -57.5(4) .
C1 Ga1 C13 Si4 59.3(4) .
C1 K1 C17 C18 -59.1(5) .
C23 K1 C17 C18 128.7(4) .
C28 K1 C17 C18 101.3(5) .
C24 K1 C17 C18 158.3(4) .
C10 K1 C17 C18 75.5(5) 4
C22 K1 C17 C18 -122.7(8) .
C19 K1 C17 C18 -29.9(4) .
C21 K1 C17 C18 -92.5(5) .
C20 K1 C17 C18 -61.8(5) .
Si1 K1 C17 C18 -26.8(5) .
C1 K1 C17 C22 63.6(6) .
C23 K1 C17 C22 -108.6(5) .
C28 K1 C17 C22 -136.0(5) .
C18 K1 C17 C22 122.7(8) .
C24 K1 C17 C22 -79.0(6) .
C10 K1 C17 C22 -161.8(6) 4
C19 K1 C17 C22 92.8(6) .
C21 K1 C17 C22 30.2(5) .
C20 K1 C17 C22 60.9(5) .
Si1 K1 C17 C22 95.9(5) .
C22 C17 C18 C19 -1.0(11) .
K1 C17 C18 C19 72.1(7) .
C22 C17 C18 K1 -73.1(7) .
C1 K1 C18 C19 4.8(5) .
C23 K1 C18 C19 167.6(5) .
C28 K1 C18 C19 132.2(5) .
C17 K1 C18 C19 -123.7(7) .
C24 K1 C18 C19 -158.2(5) .
C10 K1 C18 C19 139.9(5) 4
C22 K1 C18 C19 -92.7(6) .
C21 K1 C18 C19 -60.1(5) .
C20 K1 C18 C19 -29.3(5) .
Si1 K1 C18 C19 32.5(5) .
C1 K1 C18 C17 128.5(4) .
C23 K1 C18 C17 -68.7(5) .
C28 K1 C18 C17 -104.1(5) .
C24 K1 C18 C17 -34.5(6) .
C10 K1 C18 C17 -96.4(5) 4
C22 K1 C18 C17 31.0(4) .
C19 K1 C18 C17 123.7(7) .
C21 K1 C18 C17 63.6(5) .
C20 K1 C18 C17 94.4(6) .
Si1 K1 C18 C17 156.2(4) .
C17 C18 C19 C20 0.7(11) .
K1 C18 C19 C20 70.7(7) .
C17 C18 C19 K1 -70.0(7) .
C1 K1 C19 C18 -175.3(5) .
C23 K1 C19 C18 -23.5(9) .
C28 K1 C19 C18 -74.3(6) .
C17 K1 C19 C18 30.5(5) .
C24 K1 C19 C18 61.4(11) .
C10 K1 C19 C18 -37.0(5) 4
C22 K1 C19 C18 63.8(5) .
C21 K1 C19 C18 96.4(6) .
C20 K1 C19 C18 125.3(8) .
Si1 K1 C19 C18 -146.6(5) .
C1 K1 C19 C20 59.4(5) .
C23 K1 C19 C20 -148.8(6) .
C28 K1 C19 C20 160.4(5) .
C17 K1 C19 C20 -94.8(6) .
C18 K1 C19 C20 -125.3(8) .
C24 K1 C19 C20 -63.9(12) .
C10 K1 C19 C20 -162.3(5) 4
C22 K1 C19 C20 -61.6(5) .
C21 K1 C19 C20 -28.9(5) .
Si1 K1 C19 C20 88.1(5) .
C18 C19 C20 C21 -1.3(12) .
K1 C19 C20 C21 66.2(7) .
C18 C19 C20 K1 -67.5(7) .
C1 K1 C20 C21 119.5(5) .
C23 K1 C20 C21 -15.8(13) .
C28 K1 C20 C21 -178.9(8) .
C17 K1 C20 C21 -63.0(5) .
C18 K1 C20 C21 -95.6(6) .
C24 K1 C20 C21 32.3(7) .
C10 K1 C20 C21 -106.3(5) 4
C22 K1 C20 C21 -30.1(5) .
C19 K1 C20 C21 -125.0(8) .
Si1 K1 C20 C21 148.6(5) .
C1 K1 C20 C19 -115.5(6) .
C23 K1 C20 C19 109.3(11) .
C28 K1 C20 C19 -53.9(11) .
C17 K1 C20 C19 62.0(5) .
C18 K1 C20 C19 29.4(5) .
C24 K1 C20 C19 157.3(5) .
C10 K1 C20 C19 18.7(6) 4
C22 K1 C20 C19 94.9(6) .
C21 K1 C20 C19 125.0(8) .
Si1 K1 C20 C19 -86.4(5) .
C19 C20 C21 C22 2.3(11) .
K1 C20 C21 C22 67.4(7) .
C19 C20 C21 K1 -65.1(7) .
C1 K1 C21 C20 -55.9(5) .
C23 K1 C21 C20 174.2(5) .
C28 K1 C21 C20 178.5(11) .
C17 K1 C21 C20 94.7(6) .
C18 K1 C21 C20 61.9(5) .
C24 K1 C21 C20 -159.4(5) .
C10 K1 C21 C20 82.2(5) 4
C22 K1 C21 C20 125.3(8) .
C19 K1 C21 C20 29.9(5) .
Si1 K1 C21 C20 -30.7(5) .
C1 K1 C21 C22 178.8(6) .
C23 K1 C21 C22 48.9(7) .
C28 K1 C21 C22 53.2(14) .
C17 K1 C21 C22 -30.6(5) .
C18 K1 C21 C22 -63.4(5) .
C24 K1 C21 C22 75.3(6) .
C10 K1 C21 C22 -43.1(6) 4
C19 K1 C21 C22 -95.4(6) .
C20 K1 C21 C22 -125.3(8) .
Si1 K1 C21 C22 -156.0(5) .
C18 C17 C22 C21 2.0(11) .
K1 C17 C22 C21 -69.9(7) .
C18 C17 C22 K1 71.9(7) .
C20 C21 C22 C17 -2.6(11) .
K1 C21 C22 C17 67.0(6) .
C20 C21 C22 K1 -69.6(7) .
C1 K1 C22 C17 -124.7(5) .
C23 K1 C22 C17 88.7(6) .
C28 K1 C22 C17 71.8(7) .
C18 K1 C22 C17 -30.7(5) .
C24 K1 C22 C17 116.5(5) .
C10 K1 C22 C17 17.5(6) 4
C19 K1 C22 C17 -62.9(5) .
C21 K1 C22 C17 -123.5(8) .
C20 K1 C22 C17 -95.0(6) .
Si1 K1 C22 C17 -96.5(5) .
C1 K1 C22 C21 -1.2(6) .
C23 K1 C22 C21 -147.8(5) .
C28 K1 C22 C21 -164.7(5) .
C17 K1 C22 C21 123.5(8) .
C18 K1 C22 C21 92.8(6) .
C24 K1 C22 C21 -120.0(5) .
C10 K1 C22 C21 141.0(5) 4
C19 K1 C22 C21 60.6(5) .
C20 K1 C22 C21 28.5(5) .
Si1 K1 C22 C21 27.0(6) .
C1 K1 C23 C28 57.5(5) .
C17 K1 C23 C28 -130.3(4) .
C18 K1 C23 C28 -103.7(5) .
C24 K1 C23 C28 121.4(7) .
C10 K1 C23 C28 -76.5(5) 4
C22 K1 C23 C28 -159.3(4) .
C19 K1 C23 C28 -90.7(7) .
C21 K1 C23 C28 178.3(4) .
C20 K1 C23 C28 -171.0(9) .
Si1 K1 C23 C28 25.8(5) .
C1 K1 C23 C24 -63.9(5) .
C28 K1 C23 C24 -121.4(7) .
C17 K1 C23 C24 108.3(5) .
C18 K1 C23 C24 134.9(5) .
C10 K1 C23 C24 162.1(5) 4
C22 K1 C23 C24 79.3(5) .
C19 K1 C23 C24 147.9(6) .
C21 K1 C23 C24 56.9(6) .
C20 K1 C23 C24 67.6(11) .
Si1 K1 C23 C24 -95.6(5) .
C28 C23 C24 C25 -1.4(12) .
K1 C23 C24 C25 76.4(7) .
C28 C23 C24 K1 -77.8(7) .
C1 K1 C24 C25 1.6(5) .
C23 K1 C24 C25 -122.8(7) .
C28 K1 C24 C25 -91.1(5) .
C17 K1 C24 C25 147.8(4) .
C18 K1 C24 C25 164.5(4) .
C10 K1 C24 C25 -139.9(5) 4
C22 K1 C24 C25 120.6(5) .
C19 K1 C24 C25 122.6(9) .
C21 K1 C24 C25 94.2(5) .
C20 K1 C24 C25 79.0(6) .
Si1 K1 C24 C25 -27.2(5) .
C1 K1 C24 C23 124.4(5) .
C28 K1 C24 C23 31.7(4) .
C17 K1 C24 C23 -89.4(5) .
C18 K1 C24 C23 -72.7(6) .
C10 K1 C24 C23 -17.1(5) 4
C22 K1 C24 C23 -116.6(5) .
C19 K1 C24 C23 -114.6(9) .
C21 K1 C24 C23 -143.0(4) .
C20 K1 C24 C23 -158.1(5) .
Si1 K1 C24 C23 95.6(5) .
C23 C24 C25 C26 0.4(12) .
K1 C24 C25 C26 67.5(7) .
C24 C25 C26 C27 1.2(12) .
C25 C26 C27 C28 -1.8(12) .
C26 C27 C28 C23 0.8(11) .
C26 C27 C28 K1 -69.1(8) .
C24 C23 C28 C27 0.8(11) .
K1 C23 C28 C27 -78.3(6) .
C24 C23 C28 K1 79.1(7) .
C1 K1 C28 C27 -9.8(5) .
C23 K1 C28 C27 120.1(7) .
C17 K1 C28 C27 -172.1(4) .
C18 K1 C28 C27 -137.6(5) .
C24 K1 C28 C27 88.6(5) .
C10 K1 C28 C27 -145.4(5) 4
C22 K1 C28 C27 153.9(5) .
C19 K1 C28 C27 -104.5(6) .
C21 K1 C28 C27 114.4(12) .
C20 K1 C28 C27 -68.2(11) .
Si1 K1 C28 C27 -36.6(5) .
C1 K1 C28 C23 -129.9(5) .
C17 K1 C28 C23 67.8(5) .
C18 K1 C28 C23 102.2(5) .
C24 K1 C28 C23 -31.5(4) .
C10 K1 C28 C23 94.5(5) 4
C22 K1 C28 C23 33.8(7) .
C19 K1 C28 C23 135.3(5) .
C21 K1 C28 C23 -5.7(15) .
C20 K1 C28 C23 171.7(8) .
Si1 K1 C28 C23 -156.7(5) .
